data_7046508
loop_
_publ_author_name
'Hong, Changwen'
'Sui, Xuelin'
'Li, Ziqian'
'Pang, Wenmin'
'Chen, Min'

_publ_section_title
;
 Phosphine phosphonic amide nickel catalyzed ethylene polymerization and
 copolymerization with polar monomers.
;
_journal_issue 25
_journal_name_full 'Dalton transactions (Cambridge, England : 2003)'
_journal_page_first 8264
_journal_page_last 8267
_journal_paper_doi 10.1039/c8dt01018h
_journal_volume 47
_journal_year 2018
_chemical_absolute_configuration ad
_chemical_formula_sum 'C30 H33 Br2 N Ni O P2'
_chemical_formula_weight 704.04
_chemical_properties_physical Moisture-sensitive
_space_group_IT_number 19
_space_group_name_Hall 'P 2ac 2ab'
_space_group_name_H-M_alt 'P 21 21 21'
_symmetry_cell_setting orthorhombic
_symmetry_space_group_name_Hall 'P 2ac 2ab'
_symmetry_space_group_name_H-M 'P 21 21 21'
_atom_sites_solution_hydrogens geom
_atom_sites_solution_primary direct
_atom_sites_solution_secondary difmap
_audit_creation_method SHELXL-97
_audit_update_record
;
2018-05-14 deposited with the CCDC.
2018-05-31 downloaded from the CCDC.
;
_cell_angle_alpha 90.00
_cell_angle_beta 90.00
_cell_angle_gamma 90.00
_cell_formula_units_Z 4
_cell_length_a 11.2291(9)
_cell_length_b 15.8955(12)
_cell_length_c 17.3816(13)
_cell_measurement_reflns_used 3652
_cell_measurement_temperature 298(2)
_cell_measurement_theta_max 20.71
_cell_measurement_theta_min 2.221
_cell_volume 3102.5(4)
_computing_cell_refinement 'Bruker SMART'
_computing_data_collection 'Bruker SMART'
_computing_data_reduction 'Bruker SAINT'
_computing_molecular_graphics 'Bruker SHELXTL'
_computing_publication_material 'Bruker SHELXTL'
_computing_structure_refinement 'SHELXL-97 (Sheldrick, 1997)'
_computing_structure_solution 'SHELXS-97 (Sheldrick, 1990)'
_diffrn_ambient_temperature 298(2)
_diffrn_measured_fraction_theta_full 0.998
_diffrn_measured_fraction_theta_max 0.998
_diffrn_measurement_device_type 'CCD area detector'
_diffrn_measurement_method 'phi and omega scans'
_diffrn_radiation_monochromator graphite
_diffrn_radiation_source 'fine-focus sealed tube'
_diffrn_radiation_type MoK\a
_diffrn_radiation_wavelength 0.71073
_diffrn_reflns_av_R_equivalents 0.0581
_diffrn_reflns_av_sigmaI/netI 0.0658
_diffrn_reflns_limit_h_max 13
_diffrn_reflns_limit_h_min -11
_diffrn_reflns_limit_k_max 8
_diffrn_reflns_limit_k_min -18
_diffrn_reflns_limit_l_max 19
_diffrn_reflns_limit_l_min -20
_diffrn_reflns_number 15721
_diffrn_reflns_theta_full 25.02
_diffrn_reflns_theta_max 25.02
_diffrn_reflns_theta_min 2.22
_exptl_absorpt_coefficient_mu 3.327
_exptl_absorpt_correction_T_max 0.7320
_exptl_absorpt_correction_T_min 0.4351
_exptl_absorpt_correction_type multi-scan
_exptl_absorpt_process_details sadabs
_exptl_crystal_colour purple
_exptl_crystal_density_diffrn 1.507
_exptl_crystal_density_method 'not measured'
_exptl_crystal_description block
_exptl_crystal_F_000 1424
_exptl_crystal_size_max 0.30
_exptl_crystal_size_mid 0.20
_exptl_crystal_size_min 0.10
_refine_diff_density_max 0.673
_refine_diff_density_min -0.612
_refine_diff_density_rms 0.085
_refine_ls_abs_structure_details 'Flack H D (1983), Acta Cryst. A39, 876-881'
_refine_ls_abs_structure_Flack 0.00
_refine_ls_extinction_method none
_refine_ls_goodness_of_fit_ref 1.094
_refine_ls_hydrogen_treatment mixed
_refine_ls_matrix_type full
_refine_ls_number_parameters 368
_refine_ls_number_reflns 5444
_refine_ls_number_restraints 0
_refine_ls_restrained_S_all 1.094
_refine_ls_R_factor_all 0.0830
_refine_ls_R_factor_gt 0.0526
_refine_ls_shift/su_max 0.001
_refine_ls_shift/su_mean 0.000
_refine_ls_structure_factor_coef Fsqd
_refine_ls_weighting_details 'calc w=1/[\s^2^(Fo^2^)+(0.0818P)^2^+1.9400P] where P=(Fo^2^+2Fc^2^)/3'
_refine_ls_weighting_scheme calc
_refine_ls_wR_factor_gt 0.1357
_refine_ls_wR_factor_ref 0.1553
_reflns_number_gt 4112
_reflns_number_total 5444
_reflns_threshold_expression >2sigma(I)
_cod_data_source_file c8dt01018h2.cif
_cod_data_source_block 180511d
_cod_depositor_comments
;
The following automatic conversions were performed:

'_symmetry_cell_setting' value 'Orthorhombic' changed to
'orthorhombic' according to
/home/data/users/saulius/crontab/automatic-downloads/rss-feeds/RSC/lib/dictionaries/cif_core.dic
dictionary named 'cif_core.dic' version 2.4.2 from 2011-04-26.

Automatic conversion script
Id: cif_fix_values 4973 2017-02-22 13:04:09Z antanas 

 Adding full bibliography for 7046507--7046509.cif.
;
_cod_original_sg_symbol_H-M P2(1)2(1)2(1)
_cod_database_code 7046508

loop_
_symmetry_equiv_pos_as_xyz
'x, y, z'
'-x+1/2, -y, z+1/2'
'-x, y+1/2, -z+1/2'
'x+1/2, -y+1/2, -z'

loop_
_atom_site_label
_atom_site_type_symbol
_atom_site_fract_x
_atom_site_fract_y
_atom_site_fract_z
_atom_site_U_iso_or_equiv
_atom_site_adp_type
_atom_site_occupancy
_atom_site_symmetry_multiplicity
_atom_site_calc_flag
_atom_site_refinement_flags
_atom_site_disorder_assembly
_atom_site_disorder_group
Ni1 Ni 0.61910(9) 0.62886(6) 0.21292(5) 0.0440(3) Uani 1 1 d . A .
Br1 Br 0.44998(8) 0.64628(6) 0.13321(6) 0.0685(3) Uani 1 1 d . . .
Br2 Br 0.62625(12) 0.65913(7) 0.34448(5) 0.0861(4) Uani 1 1 d . . .
P1 P 0.72666(17) 0.47742(10) 0.11360(10) 0.0333(4) Uani 1 1 d . A .
P2 P 0.75811(18) 0.68867(11) 0.13439(10) 0.0388(4) Uani 1 1 d . . .
N1 N 0.6402(6) 0.3998(4) 0.0880(4) 0.0428(15) Uani 1 1 d . . .
O1 O 0.6947(5) 0.5215(3) 0.1873(3) 0.0408(12) Uani 1 1 d . . .
C1 C 0.7281(7) 0.5498(5) 0.0328(4) 0.0449(18) Uani 1 1 d . . .
C2 C 0.7417(7) 0.6381(5) 0.0409(4) 0.0409(17) Uani 1 1 d . A .
C3 C 0.7466(9) 0.6865(5) -0.0258(4) 0.059(2) Uani 1 1 d . . .
H3 H 0.7541 0.7445 -0.0212 0.071 Uiso 1 1 calc R A .
C4 C 0.7408(11) 0.6523(5) -0.0975(4) 0.074(3) Uani 1 1 d . A .
H4 H 0.7411 0.6865 -0.1409 0.089 Uiso 1 1 calc R . .
C5 C 0.7346(11) 0.5665(6) -0.1047(5) 0.078(3) Uani 1 1 d . . .
H5 H 0.7371 0.5421 -0.1532 0.093 Uiso 1 1 calc R A .
C6 C 0.7243(9) 0.5157(5) -0.0394(4) 0.056(2) Uani 1 1 d . A .
H6 H 0.7148 0.4579 -0.0452 0.068 Uiso 1 1 calc R . .
C7 C 0.8763(7) 0.4379(4) 0.1216(4) 0.0410(16) Uani 1 1 d . . .
C8 C 0.9316(9) 0.4350(6) 0.1924(5) 0.064(2) Uani 1 1 d . A .
H8 H 0.8922 0.4547 0.2359 0.076 Uiso 1 1 calc R . .
C9 C 1.0455(11) 0.4027(8) 0.1987(9) 0.094(4) Uani 1 1 d . . .
H9 H 1.0831 0.4011 0.2464 0.113 Uiso 1 1 calc R A .
C10 C 1.1026(9) 0.3732(7) 0.1353(10) 0.091(4) Uani 1 1 d . A .
H10 H 1.1779 0.3495 0.1405 0.110 Uiso 1 1 calc R . .
C11 C 1.0512(11) 0.3776(8) 0.0640(8) 0.088(3) Uani 1 1 d . . .
H11 H 1.0921 0.3590 0.0208 0.106 Uiso 1 1 calc R A .
C12 C 0.9382(9) 0.4102(6) 0.0574(6) 0.063(2) Uani 1 1 d . A .
H12 H 0.9028 0.4136 0.0091 0.076 Uiso 1 1 calc R . .
C13 C 0.6491(8) 0.3123(4) 0.1199(4) 0.0475(19) Uani 1 1 d . A .
H13 H 0.5712 0.2862 0.1111 0.057 Uiso 1 1 calc R . .
C14 C 0.6692(11) 0.3101(6) 0.2062(5) 0.078(3) Uani 1 1 d . . .
H14A H 0.6627 0.2532 0.2242 0.117 Uiso 1 1 calc R A .
H14B H 0.6104 0.3443 0.2312 0.117 Uiso 1 1 calc R . .
H14C H 0.7472 0.3314 0.2176 0.117 Uiso 1 1 calc R . .
C15 C 0.7380(10) 0.2587(5) 0.0776(6) 0.068(3) Uani 1 1 d . . .
H15A H 0.7317 0.2692 0.0233 0.102 Uiso 1 1 calc R A .
H15B H 0.7220 0.2004 0.0876 0.102 Uiso 1 1 calc R . .
H15C H 0.8169 0.2724 0.0947 0.102 Uiso 1 1 calc R . .
C16 C 0.525(3) 0.4224(17) 0.049(2) 0.044(7) Uani 0.54(7) 1 d P A 1
H16 H 0.5304 0.4814 0.0330 0.053 Uiso 0.54(7) 1 calc PR A 1
C17 C 0.501(3) 0.3692(15) -0.023(2) 0.066(8) Uani 0.54(7) 1 d P A 1
H17A H 0.5659 0.3751 -0.0582 0.099 Uiso 0.54(7) 1 calc PR A 1
H17B H 0.4287 0.3880 -0.0467 0.099 Uiso 0.54(7) 1 calc PR A 1
H17C H 0.4929 0.3112 -0.0083 0.099 Uiso 0.54(7) 1 calc PR A 1
C18 C 0.426(3) 0.4151(16) 0.109(3) 0.066(9) Uani 0.54(7) 1 d P A 1
H18A H 0.4106 0.3568 0.1192 0.099 Uiso 0.54(7) 1 calc PR A 1
H18B H 0.3549 0.4409 0.0890 0.099 Uiso 0.54(7) 1 calc PR A 1
H18C H 0.4496 0.4429 0.1552 0.099 Uiso 0.54(7) 1 calc PR A 1
C16' C 0.509(4) 0.422(2) 0.083(3) 0.044(9) Uani 0.46(7) 1 d P A 2
H16' H 0.5077 0.4814 0.0669 0.053 Uiso 0.46(7) 1 calc PR A 2
C17' C 0.451(4) 0.3741(17) 0.017(3) 0.066(11) Uani 0.46(7) 1 d P A 2
H17D H 0.4504 0.3151 0.0293 0.099 Uiso 0.46(7) 1 calc PR A 2
H17E H 0.4960 0.3832 -0.0290 0.099 Uiso 0.46(7) 1 calc PR A 2
H17F H 0.3711 0.3936 0.0102 0.099 Uiso 0.46(7) 1 calc PR A 2
C18' C 0.433(3) 0.4204(17) 0.157(4) 0.066(9) Uani 0.46(7) 1 d P A 2
H18D H 0.3574 0.4461 0.1467 0.099 Uiso 0.46(7) 1 calc PR A 2
H18E H 0.4734 0.4508 0.1968 0.099 Uiso 0.46(7) 1 calc PR A 2
H18F H 0.4216 0.3631 0.1725 0.099 Uiso 0.46(7) 1 calc PR A 2
C19 C 0.9105(7) 0.6659(5) 0.1604(5) 0.047(2) Uani 1 1 d . . .
C20 C 0.9420(9) 0.6686(6) 0.2373(5) 0.064(2) Uani 1 1 d . . .
H20 H 0.8847 0.6830 0.2736 0.077 Uiso 1 1 calc R . .
C21 C 1.0563(11) 0.6502(9) 0.2616(7) 0.097(4) Uani 1 1 d . . .
H21 H 1.0766 0.6539 0.3134 0.117 Uiso 1 1 calc R . .
C22 C 1.1392(10) 0.6266(7) 0.2078(8) 0.088(3) Uani 1 1 d . . .
H22 H 1.2155 0.6122 0.2239 0.106 Uiso 1 1 calc R . .
C23 C 1.1124(9) 0.6239(7) 0.1316(7) 0.078(3) Uani 1 1 d . . .
H23 H 1.1702 0.6088 0.0958 0.093 Uiso 1 1 calc R . .
C24 C 0.9967(9) 0.6441(6) 0.1074(6) 0.067(3) Uani 1 1 d . . .
H24 H 0.9780 0.6429 0.0553 0.081 Uiso 1 1 calc R . .
C25 C 0.7513(9) 0.8018(4) 0.1177(4) 0.054(2) Uani 1 1 d . . .
C26 C 0.8481(10) 0.8482(5) 0.0966(5) 0.070(3) Uani 1 1 d . . .
H26 H 0.9207 0.8212 0.0892 0.084 Uiso 1 1 calc R . .
C27 C 0.8412(16) 0.9343(7) 0.0857(8) 0.112(5) Uani 1 1 d . . .
H27 H 0.9073 0.9654 0.0704 0.135 Uiso 1 1 calc R . .
C28 C 0.7349(18) 0.9713(7) 0.0982(9) 0.116(5) Uani 1 1 d . . .
H28 H 0.7297 1.0295 0.0934 0.139 Uiso 1 1 calc R . .
C29 C 0.6363(15) 0.9285(7) 0.1172(10) 0.119(5) Uani 1 1 d . . .
H29 H 0.5637 0.9561 0.1224 0.143 Uiso 1 1 calc R . .
C30 C 0.6443(11) 0.8413(6) 0.1291(8) 0.095(4) Uani 1 1 d . . .
H30 H 0.5778 0.8107 0.1446 0.114 Uiso 1 1 calc R . .

loop_
_atom_site_aniso_label
_atom_site_aniso_U_11
_atom_site_aniso_U_22
_atom_site_aniso_U_33
_atom_site_aniso_U_23
_atom_site_aniso_U_13
_atom_site_aniso_U_12
Ni1 0.0495(6) 0.0412(5) 0.0414(5) -0.0010(4) 0.0126(5) 0.0051(5)
Br1 0.0472(5) 0.0668(6) 0.0914(7) -0.0055(5) -0.0039(5) 0.0124(4)
Br2 0.1321(10) 0.0857(7) 0.0406(5) 0.0005(4) 0.0099(6) 0.0469(7)
P1 0.0359(10) 0.0287(8) 0.0352(9) -0.0005(7) -0.0011(8) -0.0001(8)
P2 0.0506(12) 0.0323(8) 0.0336(9) -0.0023(7) 0.0048(9) -0.0065(8)
N1 0.033(4) 0.039(3) 0.056(4) 0.002(3) -0.014(3) -0.004(3)
O1 0.044(3) 0.040(3) 0.038(3) -0.001(2) 0.007(2) 0.003(2)
C1 0.043(5) 0.046(4) 0.046(4) -0.005(3) -0.007(4) 0.004(4)
C2 0.046(5) 0.041(4) 0.036(4) -0.003(3) 0.004(3) 0.002(4)
C3 0.086(7) 0.048(4) 0.043(4) 0.012(4) 0.003(4) 0.005(5)
C4 0.135(10) 0.055(5) 0.032(4) 0.010(4) -0.005(5) -0.001(6)
C5 0.132(10) 0.067(6) 0.034(5) -0.004(4) -0.010(5) 0.010(6)
C6 0.092(7) 0.037(4) 0.040(4) -0.001(3) -0.014(5) -0.003(4)
C7 0.043(4) 0.035(3) 0.045(4) -0.001(3) 0.001(4) -0.002(3)
C8 0.051(6) 0.083(6) 0.057(5) 0.004(5) -0.009(4) -0.001(5)
C9 0.054(7) 0.113(9) 0.116(10) 0.040(8) -0.027(8) 0.004(7)
C10 0.040(6) 0.078(7) 0.156(12) 0.021(8) 0.005(8) 0.008(5)
C11 0.059(7) 0.097(8) 0.109(10) 0.002(7) 0.026(7) 0.021(7)
C12 0.051(6) 0.064(5) 0.074(6) 0.004(5) 0.007(5) 0.009(5)
C13 0.051(5) 0.034(3) 0.057(5) 0.009(3) -0.012(4) -0.009(3)
C14 0.099(8) 0.070(6) 0.065(6) 0.022(5) 0.004(6) -0.023(6)
C15 0.085(7) 0.037(4) 0.081(6) -0.006(4) -0.002(6) 0.003(5)
C16 0.044(14) 0.037(9) 0.051(18) 0.013(12) -0.002(15) -0.002(8)
C17 0.062(16) 0.058(11) 0.08(2) 0.010(12) -0.019(14) -0.012(11)
C18 0.053(16) 0.064(12) 0.08(3) 0.007(14) 0.007(17) 0.002(10)
C16' 0.044(19) 0.037(10) 0.05(2) 0.013(14) 0.00(2) -0.002(10)
C17' 0.06(2) 0.059(13) 0.08(3) 0.010(14) -0.018(19) -0.012(14)
C18' 0.053(15) 0.064(14) 0.08(3) 0.007(15) 0.007(16) 0.002(11)
C19 0.045(5) 0.045(4) 0.051(4) -0.006(3) 0.002(4) -0.014(3)
C20 0.049(6) 0.077(6) 0.066(6) -0.008(5) -0.003(5) -0.006(5)
C21 0.062(7) 0.144(12) 0.086(8) -0.005(8) -0.034(7) -0.019(8)
C22 0.047(6) 0.096(8) 0.122(10) 0.009(8) -0.009(7) -0.014(6)
C23 0.048(6) 0.084(7) 0.101(8) -0.002(6) 0.011(6) -0.021(5)
C24 0.061(6) 0.075(6) 0.066(6) 0.005(5) 0.005(5) -0.010(5)
C25 0.081(7) 0.034(4) 0.049(5) -0.001(3) 0.001(5) -0.004(4)
C26 0.090(8) 0.046(4) 0.074(6) 0.013(4) 0.010(5) -0.008(5)
C27 0.163(16) 0.052(6) 0.122(10) 0.011(7) 0.037(10) -0.037(8)
C28 0.158(15) 0.041(6) 0.148(12) 0.012(7) 0.028(11) 0.000(9)
C29 0.115(11) 0.053(6) 0.189(15) 0.017(8) 0.019(11) 0.026(7)
C30 0.089(8) 0.051(5) 0.144(11) 0.008(7) 0.016(8) 0.006(6)

loop_
_atom_type_symbol
_atom_type_description
_atom_type_scat_dispersion_real
_atom_type_scat_dispersion_imag
_atom_type_scat_source
C C 0.0033 0.0016 'International Tables Vol C Tables 4.2.6.8 and 6.1.1.4'
H H 0.0000 0.0000 'International Tables Vol C Tables 4.2.6.8 and 6.1.1.4'
N N 0.0061 0.0033 'International Tables Vol C Tables 4.2.6.8 and 6.1.1.4'
O O 0.0106 0.0060 'International Tables Vol C Tables 4.2.6.8 and 6.1.1.4'
P P 0.1023 0.0942 'International Tables Vol C Tables 4.2.6.8 and 6.1.1.4'
Br Br -0.2901 2.4595 'International Tables Vol C Tables 4.2.6.8 and 6.1.1.4'
Ni Ni 0.3393 1.1124 'International Tables Vol C Tables 4.2.6.8 and 6.1.1.4'

loop_
_geom_angle_atom_site_label_1
_geom_angle_atom_site_label_2
_geom_angle_atom_site_label_3
_geom_angle
O1 Ni1 P2 85.99(15)
O1 Ni1 Br2 112.78(15)
P2 Ni1 Br2 118.42(7)
O1 Ni1 Br1 108.47(16)
P2 Ni1 Br1 98.62(7)
Br2 Ni1 Br1 125.17(6)
O1 P1 N1 116.3(3)
O1 P1 C7 108.7(3)
N1 P1 C7 108.2(3)
O1 P1 C1 111.4(3)
N1 P1 C1 105.9(3)
C7 P1 C1 105.8(4)
C19 P2 C2 103.3(3)
C19 P2 C25 106.1(4)
C2 P2 C25 106.8(3)
C19 P2 Ni1 114.5(3)
C2 P2 Ni1 106.3(2)
C25 P2 Ni1 118.5(3)
C13 N1 C16 116.5(12)
C13 N1 C16' 107.6(14)
C16 N1 C16' 23.9(10)
C13 N1 P1 124.1(5)
C16 N1 P1 116.9(11)
C16' N1 P1 114.3(13)
P1 O1 Ni1 134.7(3)
C6 C1 C2 119.1(7)
C6 C1 P1 117.3(6)
C2 C1 P1 123.4(5)
C3 C2 C1 117.9(7)
C3 C2 P2 119.6(6)
C1 C2 P2 122.4(5)
C4 C3 C2 122.6(8)
C4 C3 H3 118.7
C2 C3 H3 118.7
C3 C4 C5 118.9(7)
C3 C4 H4 120.5
C5 C4 H4 120.5
C4 C5 C6 120.4(8)
C4 C5 H5 119.8
C6 C5 H5 119.8
C1 C6 C5 120.8(7)
C1 C6 H6 119.6
C5 C6 H6 119.6
C8 C7 C12 118.8(8)
C8 C7 P1 120.1(6)
C12 C7 P1 121.2(6)
C7 C8 C9 120.0(10)
C7 C8 H8 120.0
C9 C8 H8 120.0
C10 C9 C8 120.0(11)
C10 C9 H9 120.0
C8 C9 H9 120.0
C9 C10 C11 121.2(10)
C9 C10 H10 119.4
C11 C10 H10 119.4
C10 C11 C12 119.0(11)
C10 C11 H11 120.5
C12 C11 H11 120.5
C11 C12 C7 121.0(10)
C11 C12 H12 119.5
C7 C12 H12 119.5
N1 C13 C15 112.8(7)
N1 C13 C14 113.4(6)
C15 C13 C14 111.8(8)
N1 C13 H13 106.0
C15 C13 H13 106.0
C14 C13 H13 106.0
C13 C14 H14A 109.5
C13 C14 H14B 109.5
H14A C14 H14B 109.5
C13 C14 H14C 109.5
H14A C14 H14C 109.5
H14B C14 H14C 109.5
C13 C15 H15A 109.5
C13 C15 H15B 109.5
H15A C15 H15B 109.5
C13 C15 H15C 109.5
H15A C15 H15C 109.5
H15B C15 H15C 109.5
N1 C16 C18 107.7(18)
N1 C16 C17 113(2)
C18 C16 C17 112(2)
N1 C16 H16 107.9
C18 C16 H16 107.9
C17 C16 H16 107.9
N1 C16' C17' 109(2)
N1 C16' C18' 119(2)
C17' C16' C18' 112(3)
N1 C16' H16' 104.8
C17' C16' H16' 104.8
C18' C16' H16' 104.8
C16' C17' H17D 109.5
C16' C17' H17E 109.5
H17D C17' H17E 109.5
C16' C17' H17F 109.5
H17D C17' H17F 109.5
H17E C17' H17F 109.5
C16' C18' H18D 109.5
C16' C18' H18E 109.5
H18D C18' H18E 109.5
C16' C18' H18F 109.5
H18D C18' H18F 109.5
H18E C18' H18F 109.5
C24 C19 C20 118.2(8)
C24 C19 P2 123.2(7)
C20 C19 P2 118.6(7)
C21 C20 C19 121.8(9)
C21 C20 H20 119.1
C19 C20 H20 119.1
C22 C21 C20 118.6(11)
C22 C21 H21 120.7
C20 C21 H21 120.7
C23 C22 C21 121.6(11)
C23 C22 H22 119.2
C21 C22 H22 119.2
C22 C23 C24 119.3(11)
C22 C23 H23 120.4
C24 C23 H23 120.4
C19 C24 C23 120.5(10)
C19 C24 H24 119.8
C23 C24 H24 119.8
C26 C25 C30 119.4(8)
C26 C25 P2 122.9(7)
C30 C25 P2 117.7(7)
C25 C26 C27 121.8(12)
C25 C26 H26 119.1
C27 C26 H26 119.1
C28 C27 C26 117.3(12)
C28 C27 H27 121.4
C26 C27 H27 121.4
C29 C28 C27 123.4(10)
C29 C28 H28 118.3
C27 C28 H28 118.3
C28 C29 C30 118.9(13)
C28 C29 H29 120.5
C30 C29 H29 120.5
C25 C30 C29 119.1(11)
C25 C30 H30 120.4
C29 C30 H30 120.4

loop_
_geom_bond_atom_site_label_1
_geom_bond_atom_site_label_2
_geom_bond_distance
Ni1 O1 1.957(5)
Ni1 P2 2.281(2)
Ni1 Br2 2.3381(13)
Ni1 Br1 2.3670(14)
P1 O1 1.504(5)
P1 N1 1.632(6)
P1 C7 1.799(8)
P1 C1 1.816(8)
P2 C19 1.806(9)
P2 C2 1.823(7)
P2 C25 1.823(7)
N1 C13 1.500(9)
N1 C16 1.50(4)
N1 C16' 1.52(4)
C1 C6 1.368(10)
C1 C2 1.418(10)
C2 C3 1.393(10)
C3 C4 1.360(11)
C3 H3 0.9300
C4 C5 1.370(13)
C4 H4 0.9300
C5 C6 1.397(12)
C5 H5 0.9300
C6 H6 0.9300
C7 C8 1.381(11)
C7 C12 1.387(12)
C8 C9 1.383(15)
C8 H8 0.9300
C9 C10 1.358(17)
C9 H9 0.9300
C10 C11 1.369(17)
C10 H10 0.9300
C11 C12 1.375(15)
C11 H11 0.9300
C12 H12 0.9300
C13 C15 1.504(12)
C13 C14 1.517(12)
C13 H13 0.9800
C14 H14A 0.9600
C14 H14B 0.9600
C14 H14C 0.9600
C15 H15A 0.9600
C15 H15B 0.9600
C15 H15C 0.9600
C16 C18 1.53(3)
C16 C17 1.53(3)
C16 H16 0.9800
C17 H17A 0.9600
C17 H17B 0.9600
C17 H17C 0.9600
C18 H18A 0.9600
C18 H18B 0.9600
C18 H18C 0.9600
C16' C17' 1.53(4)
C16' C18' 1.53(4)
C16' H16' 0.9800
C17' H17D 0.9600
C17' H17E 0.9600
C17' H17F 0.9600
C18' H18D 0.9600
C18' H18E 0.9600
C18' H18F 0.9600
C19 C24 1.381(13)
C19 C20 1.383(12)
C20 C21 1.383(14)
C20 H20 0.9300
C21 C22 1.371(17)
C21 H21 0.9300
C22 C23 1.359(16)
C22 H22 0.9300
C23 C24 1.403(14)
C23 H23 0.9300
C24 H24 0.9300
C25 C26 1.363(13)
C25 C30 1.370(14)
C26 C27 1.384(15)
C26 H26 0.9300
C27 C28 1.35(2)
C27 H27 0.9300
C28 C29 1.34(2)
C28 H28 0.9300
C29 C30 1.405(14)
C29 H29 0.9300
C30 H30 0.9300

loop_
_geom_torsion_atom_site_label_1
_geom_torsion_atom_site_label_2
_geom_torsion_atom_site_label_3
_geom_torsion_atom_site_label_4
_geom_torsion
O1 Ni1 P2 C19 -56.6(3)
Br2 Ni1 P2 C19 57.2(3)
Br1 Ni1 P2 C19 -164.7(3)
O1 Ni1 P2 C2 56.8(3)
Br2 Ni1 P2 C2 170.6(2)
Br1 Ni1 P2 C2 -51.3(3)
O1 Ni1 P2 C25 176.9(4)
Br2 Ni1 P2 C25 -69.3(3)
Br1 Ni1 P2 C25 68.8(3)
O1 P1 N1 C13 -81.0(7)
C7 P1 N1 C13 41.5(7)
C1 P1 N1 C13 154.6(6)
O1 P1 N1 C16 80.4(19)
C7 P1 N1 C16 -157.0(19)
C1 P1 N1 C16 -44.0(19)
O1 P1 N1 C16' 54(2)
C7 P1 N1 C16' 177(2)
C1 P1 N1 C16' -70(2)
N1 P1 O1 Ni1 -103.7(5)
C7 P1 O1 Ni1 133.9(4)
C1 P1 O1 Ni1 17.7(6)
P2 Ni1 O1 P1 -52.7(4)
Br2 Ni1 O1 P1 -171.9(4)
Br1 Ni1 O1 P1 45.1(5)
O1 P1 C1 C6 -163.1(6)
N1 P1 C1 C6 -35.7(8)
C7 P1 C1 C6 79.0(7)
O1 P1 C1 C2 21.7(8)
N1 P1 C1 C2 149.1(7)
C7 P1 C1 C2 -96.2(7)
C6 C1 C2 C3 2.1(12)
P1 C1 C2 C3 177.2(7)
C6 C1 C2 P2 -175.6(7)
P1 C1 C2 P2 -0.5(10)
C19 P2 C2 C3 -101.4(7)
C25 P2 C2 C3 10.2(8)
Ni1 P2 C2 C3 137.7(6)
C19 P2 C2 C1 76.3(7)
C25 P2 C2 C1 -172.1(7)
Ni1 P2 C2 C1 -44.6(7)
C1 C2 C3 C4 -1.1(14)
P2 C2 C3 C4 176.7(9)
C2 C3 C4 C5 -2.6(17)
C3 C4 C5 C6 5.2(19)
C2 C1 C6 C5 0.5(14)
P1 C1 C6 C5 -174.9(8)
C4 C5 C6 C1 -4.3(18)
O1 P1 C7 C8 13.6(7)
N1 P1 C7 C8 -113.6(7)
C1 P1 C7 C8 133.4(7)
O1 P1 C7 C12 -166.3(6)
N1 P1 C7 C12 66.5(7)
C1 P1 C7 C12 -46.6(7)
C12 C7 C8 C9 -1.7(14)
P1 C7 C8 C9 178.4(8)
C7 C8 C9 C10 -0.6(17)
C8 C9 C10 C11 2.5(19)
C9 C10 C11 C12 -2.1(19)
C10 C11 C12 C7 -0.2(17)
C8 C7 C12 C11 2.1(14)
P1 C7 C12 C11 -178.0(8)
C16 N1 C13 C15 112.3(19)
C16' N1 C13 C15 136(2)
P1 N1 C13 C15 -86.2(8)
C16 N1 C13 C14 -119.4(19)
C16' N1 C13 C14 -95(2)
P1 N1 C13 C14 42.2(11)
C13 N1 C16 C18 61(2)
C16' N1 C16 C18 -12(4)
P1 N1 C16 C18 -102(2)
C13 N1 C16 C17 -63(2)
C16' N1 C16 C17 -136(6)
P1 N1 C16 C17 133.9(17)
C13 N1 C16' C17' -73(2)
C16 N1 C16' C17' 43(4)
P1 N1 C16' C17' 144.7(16)
C13 N1 C16' C18' 58(3)
C16 N1 C16' C18' 174(7)
P1 N1 C16' C18' -84(3)
C2 P2 C19 C24 20.8(8)
C25 P2 C19 C24 -91.4(8)
Ni1 P2 C19 C24 136.0(7)
C2 P2 C19 C20 -157.7(7)
C25 P2 C19 C20 90.1(7)
Ni1 P2 C19 C20 -42.5(7)
C24 C19 C20 C21 0.1(15)
P2 C19 C20 C21 178.7(9)
C19 C20 C21 C22 -1.8(18)
C20 C21 C22 C23 2.4(19)
C21 C22 C23 C24 -1.3(18)
C20 C19 C24 C23 1.1(14)
P2 C19 C24 C23 -177.4(7)
C22 C23 C24 C19 -0.5(16)
C19 P2 C25 C26 25.3(8)
C2 P2 C25 C26 -84.4(8)
Ni1 P2 C25 C26 155.7(7)
C19 P2 C25 C30 -153.0(9)
C2 P2 C25 C30 97.3(9)
Ni1 P2 C25 C30 -22.6(10)
C30 C25 C26 C27 -0.4(16)
P2 C25 C26 C27 -178.7(9)
C25 C26 C27 C28 1(2)
C26 C27 C28 C29 -3(3)
C27 C28 C29 C30 4(3)
C26 C25 C30 C29 1.3(19)
P2 C25 C30 C29 179.6(11)
C28 C29 C30 C25 -3(2)
